data_4038572
loop_
_publ_author_name
'Bonepally, Karunakar Reddy'
'Takahashi, Norihito'
'Matsuoka, Naoya'
'Koi, Hikari'
'Mizoguchi, Haruki'
'Hiruma, Takahisa'
'Ochiai, Kyohei'
'Suzuki, Shun'
'Yamagishi, Yutaka'
'Oikawa, Hideaki'
'Ishiyama, Aki'
'Hokari, Rei'
'Iwatsuki, Masato'
'Otoguro, Kazuhiko'
'Omura, Satoshi'
'Kato, Nobutaka'
'Oguri, Hiroki'

_publ_section_title
;
 Rapid and Systematic Exploration of Chemical Space Relevant to
 Artemisinins: Anti-malarial Activities of Skeletally Diversified
 Tetracyclic Peroxides and 6-Aza-artemisinins.
;
_journal_name_full 'The Journal of organic chemistry'
_journal_paper_doi 10.1021/acs.joc.0c01017
_journal_year 2020
_chemical_formula_moiety 'C15 H19 N O3 '
_chemical_formula_sum 'C15 H19 N O3'
_chemical_formula_weight 261.32
_space_group_IT_number 14
_space_group_name_Hall '-P 2ybc'
_space_group_name_H-M_alt 'P 1 21/c 1'
_symmetry_cell_setting monoclinic
_symmetry_Int_Tables_number 14
_symmetry_space_group_name_H-M 'P 1 21/c 1'
_cell_angle_alpha 90.000(2)
_cell_angle_beta 111.621(2)
_cell_angle_gamma 90.000(2)
_cell_formula_units_Z 4
_cell_length_a 8.848(4)
_cell_length_b 13.727(5)
_cell_length_c 11.346(5)
_cell_measurement_reflns_used 4880
_cell_measurement_temperature 153.1
_cell_measurement_theta_max 29.6
_cell_measurement_theta_min 1.9
_cell_volume 1281.1(9)
_computing_cell_refinement CRYSTALCLEAR
_computing_data_collection CRYSTALCLEAR
_computing_data_reduction 'teXsan Ver. 1.11'
_computing_publication_material 'teXsan Ver. 1.11'
_computing_structure_refinement 'teXsan Ver. 1.10'
_computing_structure_solution SIR92
_diffrn_ambient_temperature 153.1
_diffrn_detector_area_resol_mean 14.71
_diffrn_measured_fraction_theta_full 0.9789
_diffrn_measured_fraction_theta_max 0.9789
_diffrn_measurement_device_type 'Rigaku/MSC Mercury CCD'
_diffrn_measurement_method \w
_diffrn_radiation_type 'Mo K\a'
_diffrn_radiation_wavelength 0.7107
_diffrn_reflns_av_R_equivalents 0.027
_diffrn_reflns_limit_h_max 11
_diffrn_reflns_limit_h_min -11
_diffrn_reflns_limit_k_max 13
_diffrn_reflns_limit_k_min -17
_diffrn_reflns_limit_l_max 13
_diffrn_reflns_limit_l_min -14
_diffrn_reflns_number 12013
_diffrn_reflns_theta_full 27.50
_diffrn_reflns_theta_max 27.50
_exptl_absorpt_coefficient_mu 0.094
_exptl_absorpt_correction_T_max 0.981
_exptl_absorpt_correction_type none
_exptl_crystal_colour Colorless
_exptl_crystal_density_diffrn 1.355
_exptl_crystal_density_method 'not measured'
_exptl_crystal_description Prism
_exptl_crystal_size_max 0.400
_exptl_crystal_size_mid 0.200
_exptl_crystal_size_min 0.200
_refine_diff_density_max 0.38
_refine_diff_density_min -0.26
_refine_ls_extinction_method none
_refine_ls_goodness_of_fit_ref 1.349
_refine_ls_hydrogen_treatment noref
_refine_ls_number_parameters 172
_refine_ls_number_reflns 2877
_refine_ls_R_factor_gt 0.0484
_refine_ls_shift/su_max 0.0010
_refine_ls_structure_factor_coef Fsqd
_refine_ls_weighting_details 'w = 1/[\s^2^(Fo^2^) + (0.05000(Max(Fo^2^,0) + 2Fc^2^)/3)^2^]'
_refine_ls_weighting_scheme calc
_refine_ls_wR_factor_ref 0.1367
_reflns_number_gt 2471
_reflns_number_total 2883
_reflns_threshold_expression F^2^>2.0\s(F^2^)
_cod_data_source_file jo0c01017_si_004.cif
_cod_data_source_block '_060721s'
_cod_original_formula_sum 'C15 H19 N O3 '
_cod_database_code 4038572

loop_
_symmetry_equiv_pos_as_xyz
x,y,z
-x,1/2+y,1/2-z
-x,-y,-z
x,1/2-y,1/2+z

loop_
_atom_site_label
_atom_site_type_symbol
_atom_site_fract_x
_atom_site_fract_y
_atom_site_fract_z
_atom_site_U_iso_or_equiv
_atom_site_adp_type
_atom_site_occupancy
_atom_site_calc_flag
_atom_site_refinement_flags
_atom_site_disorder_assembly
_atom_site_disorder_group
O(1) O -0.6918(1) -0.21241(9) -0.6129(1) 0.0288(3) Uani 1.00 d . . .
O(2) O -1.1510(1) -0.16644(8) -0.7319(1) 0.0237(3) Uani 1.00 d . . .
O(3) O -1.0010(1) -0.11834(8) -0.64995(10) 0.0207(3) Uani 1.00 d . . .
N(1) N -0.6778(2) 0.0856(1) -0.8044(1) 0.0341(4) Uani 1.00 d . . .
C(1) C -0.6678(2) -0.2440(1) -0.7258(2) 0.0301(5) Uani 1.00 d . . .
C(2) C -0.7699(2) -0.1865(1) -0.8458(2) 0.0248(4) Uani 1.00 d . . .
C(3) C -0.9208(2) -0.1469(1) -0.8321(1) 0.0188(4) Uani 1.00 d . . .
C(4) C -1.0747(2) -0.1594(1) -0.9090(1) 0.0210(4) Uani 1.00 d . . .
C(5) C -1.2030(2) -0.1259(1) -0.8589(2) 0.0224(4) Uani 1.00 d . . .
C(6) C -1.2222(2) -0.0143(1) -0.8534(2) 0.0238(4) Uani 1.00 d . . .
C(7) C -1.0749(2) 0.0473(1) -0.8460(2) 0.0215(4) Uani 1.00 d . . .
C(8) C -0.9138(2) 0.0223(1) -0.7365(1) 0.0183(4) Uani 1.00 d . . .
C(9) C -0.8942(2) 0.0701(1) -0.6085(2) 0.0241(4) Uani 1.00 d . . .
C(10) C -0.7345(2) 0.0418(1) -0.5021(2) 0.0285(5) Uani 1.00 d . . .
C(11) C -0.7035(2) -0.0685(1) -0.4881(2) 0.0266(4) Uani 1.00 d . . .
C(12) C -0.7203(2) -0.1104(1) -0.6159(1) 0.0220(4) Uani 1.00 d . . .
C(13) C -0.8910(2) -0.0900(1) -0.7130(1) 0.0173(4) Uani 1.00 d . . .
C(14) C -1.3667(2) -0.1751(2) -0.9247(2) 0.0334(5) Uani 1.00 d . . .
C(15) C -0.7806(2) 0.0581(1) -0.7752(1) 0.0220(4) Uani 1.00 d . . .
H(1) H -0.5553 -0.2384 -0.7127 0.0361 Uiso 1.00 calc . . .
H(2) H -0.6977 -0.3116 -0.7396 0.0361 Uiso 1.00 calc . . .
H(3) H -0.7051 -0.1337 -0.8572 0.0316 Uiso 1.00 calc . . .
H(4) H -0.7974 -0.2280 -0.9184 0.0316 Uiso 1.00 calc . . .
H(5) H -1.1038 -0.1873 -0.9910 0.0240 Uiso 1.00 calc . . .
H(6) H -1.3119 0.0047 -0.9261 0.0280 Uiso 1.00 calc . . .
H(7) H -1.2460 -0.0009 -0.7792 0.0280 Uiso 1.00 calc . . .
H(8) H -1.0583 0.0400 -0.9238 0.0252 Uiso 1.00 calc . . .
H(9) H -1.1000 0.1141 -0.8371 0.0252 Uiso 1.00 calc . . .
H(10) H -0.8963 0.1396 -0.6191 0.0269 Uiso 1.00 calc . . .
H(11) H -0.9832 0.0515 -0.5860 0.0269 Uiso 1.00 calc . . .
H(12) H -0.6479 0.0716 -0.5179 0.0341 Uiso 1.00 calc . . .
H(13) H -0.7385 0.0665 -0.4242 0.0341 Uiso 1.00 calc . . .
H(14) H -0.5971 -0.0802 -0.4268 0.0317 Uiso 1.00 calc . . .
H(15) H -0.7809 -0.0984 -0.4585 0.0317 Uiso 1.00 calc . . .
H(16) H -0.6426 -0.0787 -0.6438 0.0259 Uiso 1.00 calc . . .
H(17) H -1.3530 -0.2445 -0.9229 0.0402 Uiso 1.00 calc . . .
H(18) H -1.4378 -0.1595 -0.8815 0.0402 Uiso 1.00 calc . . .
H(19) H -1.4143 -0.1546 -1.0103 0.0402 Uiso 1.00 calc . . .

loop_
_atom_site_aniso_label
_atom_site_aniso_U_11
_atom_site_aniso_U_22
_atom_site_aniso_U_33
_atom_site_aniso_U_12
_atom_site_aniso_U_13
_atom_site_aniso_U_23
O(1) 0.0310(7) 0.0322(7) 0.0264(6) 0.0143(5) 0.0144(5) 0.0125(5)
O(2) 0.0194(6) 0.0295(6) 0.0217(6) -0.0078(5) 0.0068(5) 0.0019(5)
O(3) 0.0170(5) 0.0276(6) 0.0187(5) -0.0046(4) 0.0080(4) 0.0003(4)
N(1) 0.0281(8) 0.0444(10) 0.0307(8) -0.0053(7) 0.0119(7) 0.0068(7)
C(1) 0.0313(9) 0.0320(10) 0.0319(9) 0.0135(7) 0.0173(8) 0.0082(7)
C(2) 0.0269(9) 0.0267(9) 0.0251(8) 0.0072(7) 0.0145(7) 0.0043(7)
C(3) 0.0229(8) 0.0165(7) 0.0197(7) 0.0020(6) 0.0109(6) 0.0031(6)
C(4) 0.0262(8) 0.0190(8) 0.0191(7) -0.0015(6) 0.0097(6) 0.0012(6)
C(5) 0.0192(8) 0.0269(9) 0.0209(8) -0.0029(6) 0.0070(6) 0.0028(6)
C(6) 0.0185(8) 0.0287(9) 0.0241(8) 0.0038(6) 0.0076(6) 0.0035(6)
C(7) 0.0204(8) 0.0206(8) 0.0235(8) 0.0047(6) 0.0079(6) 0.0044(6)
C(8) 0.0174(7) 0.0184(8) 0.0202(7) -0.0001(6) 0.0084(6) -0.0001(6)
C(9) 0.0267(9) 0.0242(8) 0.0244(8) -0.0020(7) 0.0128(7) -0.0037(6)
C(10) 0.0273(9) 0.040(1) 0.0201(8) -0.0076(8) 0.0104(7) -0.0068(7)
C(11) 0.0198(8) 0.041(1) 0.0175(8) 0.0017(7) 0.0055(6) 0.0034(7)
C(12) 0.0170(8) 0.0293(9) 0.0201(7) 0.0035(6) 0.0072(6) 0.0064(6)
C(13) 0.0156(7) 0.0200(8) 0.0179(7) 0.0015(6) 0.0081(6) 0.0038(6)
C(14) 0.0223(9) 0.047(1) 0.0287(9) -0.0099(8) 0.0067(7) 0.0002(8)
C(15) 0.0220(8) 0.0230(8) 0.0201(8) -0.0004(6) 0.0069(6) 0.0023(6)

loop_
_atom_type_symbol
_atom_type_description
_atom_type_scat_dispersion_real
_atom_type_scat_dispersion_imag
_atom_type_scat_source
C C 0.003 0.002
;International Tables for Crystallography
(1992, Vol. C, Tables 4.2.6.8 and 6.1.1.1)
;
H H 0.000 0.000
;International Tables for Crystallography
(1992, Vol. C, Table 6.1.1.2)
;
N N 0.006 0.003
;International Tables for Crystallography
(1992, Vol. C, Tables 4.2.6.8 and 6.1.1.1)
;
O O 0.011 0.006
;International Tables for Crystallography
(1992, Vol. C, Tables 4.2.6.8 and 6.1.1.1)
;

loop_
_geom_angle_atom_site_label_1
_geom_angle_atom_site_label_2
_geom_angle_atom_site_label_3
_geom_angle
_geom_angle_site_symmetry_1
_geom_angle_site_symmetry_2
_geom_angle_site_symmetry_3
_geom_angle_publ_flag
C(1) O(1) C(12) 111.0(1) . . . yes
O(3) O(2) C(5) 109.8(1) . . . yes
O(2) O(3) C(13) 114.9(1) . . . yes
O(1) C(1) C(2) 113.6(1) . . . yes
C(1) C(2) C(3) 110.3(1) . . . yes
C(2) C(3) C(4) 128.3(1) . . . yes
C(2) C(3) C(13) 114.5(1) . . . yes
C(4) C(3) C(13) 117.2(1) . . . yes
C(3) C(4) C(5) 116.2(1) . . . yes
O(2) C(5) C(4) 104.4(1) . . . yes
O(2) C(5) C(6) 109.8(1) . . . yes
O(2) C(5) C(14) 102.3(1) . . . yes
C(4) C(5) C(6) 115.1(1) . . . yes
C(4) C(5) C(14) 113.0(1) . . . yes
C(6) C(5) C(14) 111.2(1) . . . yes
C(5) C(6) C(7) 116.5(1) . . . yes
C(6) C(7) C(8) 115.8(1) . . . yes
C(7) C(8) C(9) 114.3(1) . . . yes
C(7) C(8) C(13) 112.2(1) . . . yes
C(7) C(8) C(15) 106.6(1) . . . yes
C(9) C(8) C(13) 107.2(1) . . . yes
C(9) C(8) C(15) 108.1(1) . . . yes
C(13) C(8) C(15) 108.1(1) . . . yes
C(8) C(9) C(10) 112.6(1) . . . yes
C(9) C(10) C(11) 114.1(1) . . . yes
C(10) C(11) C(12) 108.9(1) . . . yes
O(1) C(12) C(11) 113.4(1) . . . yes
O(1) C(12) C(13) 108.5(1) . . . yes
C(11) C(12) C(13) 110.0(1) . . . yes
O(3) C(13) C(3) 112.1(1) . . . yes
O(3) C(13) C(8) 106.2(1) . . . yes
O(3) C(13) C(12) 104.9(1) . . . yes
C(3) C(13) C(8) 113.0(1) . . . yes
C(3) C(13) C(12) 110.7(1) . . . yes
C(8) C(13) C(12) 109.5(1) . . . yes
N(1) C(15) C(8) 179.6(2) . . . yes

loop_
_geom_bond_atom_site_label_1
_geom_bond_atom_site_label_2
_geom_bond_distance
_geom_bond_site_symmetry_1
_geom_bond_site_symmetry_2
_geom_bond_publ_flag
O(1) C(1) 1.440(2) . . yes
O(1) C(12) 1.421(2) . . yes
O(2) O(3) 1.467(2) . . yes
O(2) C(5) 1.452(2) . . yes
O(3) C(13) 1.457(2) . . yes
N(1) C(15) 1.141(2) . . yes
C(1) C(2) 1.545(2) . . yes
C(2) C(3) 1.502(2) . . yes
C(3) C(4) 1.330(2) . . yes
C(3) C(13) 1.498(2) . . yes
C(4) C(5) 1.516(2) . . yes
C(5) C(6) 1.545(2) . . yes
C(5) C(14) 1.521(2) . . yes
C(6) C(7) 1.530(2) . . yes
C(7) C(8) 1.546(2) . . yes
C(8) C(9) 1.544(2) . . yes
C(8) C(13) 1.564(2) . . yes
C(8) C(15) 1.485(2) . . yes
C(9) C(10) 1.532(2) . . yes
C(10) C(11) 1.537(3) . . yes
C(11) C(12) 1.516(2) . . yes
C(12) C(13) 1.531(2) . . yes

loop_
_geom_contact_atom_site_label_1
_geom_contact_atom_site_label_2
_geom_contact_distance
_geom_contact_site_symmetry_1
_geom_contact_site_symmetry_2
_geom_contact_publ_flag
O(1) C(14) 3.270(2) . 4_645 ?
O(3) C(9) 3.449(2) . 3_354 ?
O(3) C(10) 3.540(2) . 3_354 ?
N(1) C(4) 3.338(2) . 3_353 ?
N(1) C(14) 3.464(2) . 3_353 ?

loop_
_geom_torsion_atom_site_label_1
_geom_torsion_atom_site_label_2
_geom_torsion_atom_site_label_3
_geom_torsion_atom_site_label_4
_geom_torsion
_geom_torsion_site_symmetry_1
_geom_torsion_site_symmetry_2
_geom_torsion_site_symmetry_3
_geom_torsion_site_symmetry_4
_geom_torsion_publ_flag
O(1) C(1) C(2) C(3) -26.6(2) . . . . yes
O(1) C(12) C(11) C(10) 179.3(1) . . . . yes
O(1) C(12) C(13) O(3) 76.7(1) . . . . yes
O(1) C(12) C(13) C(3) -44.5(2) . . . . yes
O(1) C(12) C(13) C(8) -169.7(1) . . . . yes
O(2) O(3) C(13) C(3) -21.4(2) . . . . yes
O(2) O(3) C(13) C(8) 102.5(1) . . . . yes
O(2) O(3) C(13) C(12) -141.6(1) . . . . yes
O(2) C(5) C(4) C(3) -47.6(2) . . . . yes
O(2) C(5) C(6) C(7) 93.8(2) . . . . yes
O(3) O(2) C(5) C(4) 68.3(1) . . . . yes
O(3) O(2) C(5) C(6) -55.7(1) . . . . yes
O(3) O(2) C(5) C(14) -173.8(1) . . . . yes
O(3) C(13) C(3) C(2) -133.3(1) . . . . yes
O(3) C(13) C(3) C(4) 44.1(2) . . . . yes
O(3) C(13) C(8) C(7) -74.6(1) . . . . yes
O(3) C(13) C(8) C(9) 51.8(1) . . . . yes
O(3) C(13) C(8) C(15) 168.2(1) . . . . yes
O(3) C(13) C(12) C(11) -47.9(2) . . . . yes
N(1) C(15) C(8) C(7) 164(29) . . . . yes
N(1) C(15) C(8) C(9) 41(29) . . . . yes
N(1) C(15) C(8) C(13) -74(29) . . . . yes
C(1) O(1) C(12) C(11) -165.2(1) . . . . yes
C(1) O(1) C(12) C(13) 72.3(2) . . . . yes
C(1) C(2) C(3) C(4) -125.1(2) . . . . yes
C(1) C(2) C(3) C(13) 52.1(2) . . . . yes
C(2) C(1) O(1) C(12) -34.1(2) . . . . yes
C(2) C(3) C(4) C(5) 169.3(1) . . . . yes
C(2) C(3) C(13) C(8) 106.7(1) . . . . yes
C(2) C(3) C(13) C(12) -16.5(2) . . . . yes
C(3) C(4) C(5) C(6) 72.8(2) . . . . yes
C(3) C(4) C(5) C(14) -158.0(2) . . . . yes
C(3) C(13) C(8) C(7) 48.7(2) . . . . yes
C(3) C(13) C(8) C(9) 175.1(1) . . . . yes
C(3) C(13) C(8) C(15) -68.5(2) . . . . yes
C(3) C(13) C(12) C(11) -169.0(1) . . . . yes
C(4) C(3) C(13) C(8) -75.8(2) . . . . yes
C(4) C(3) C(13) C(12) 160.9(1) . . . . yes
C(4) C(5) C(6) C(7) -23.7(2) . . . . yes
C(5) O(2) O(3) C(13) -34.1(2) . . . . yes
C(5) C(4) C(3) C(13) -7.8(2) . . . . yes
C(5) C(6) C(7) C(8) -54.8(2) . . . . yes
C(6) C(7) C(8) C(9) -83.3(2) . . . . yes
C(6) C(7) C(8) C(13) 39.1(2) . . . . yes
C(6) C(7) C(8) C(15) 157.3(1) . . . . yes
C(7) C(6) C(5) C(14) -153.8(1) . . . . yes
C(7) C(8) C(9) C(10) 178.9(1) . . . . yes
C(7) C(8) C(13) C(12) 172.6(1) . . . . yes
C(8) C(9) C(10) C(11) -51.5(2) . . . . yes
C(8) C(13) C(12) C(11) 65.7(2) . . . . yes
C(9) C(8) C(13) C(12) -61.0(1) . . . . yes
C(9) C(10) C(11) C(12) 52.4(2) . . . . yes
C(10) C(9) C(8) C(13) 53.8(2) . . . . yes
C(10) C(9) C(8) C(15) -62.6(2) . . . . yes
C(10) C(11) C(12) C(13) -59.1(2) . . . . yes
C(12) C(13) C(8) C(15) 55.4(2) . . . . yes
C(12) C(13) C(8) C(15) 55.4(2) . . . . yes
